data_1512689
loop_
_publ_author_name
'Guo-Ping Yang'
'Rui-Ting Liu'
'Chen Ren'
'Lei Hou'
'Yao-Yu Wang'
'Qi-Zhen Shi'

_publ_section_title
;
 Silver(I)/cobalt(II) complexes with mixed V-shaped polycarboxylate and
 rod-like N-donor ligands: Syntheses, structures and properties
;
_journal_name_full
;
Inorganica Chimica Acta
;
_journal_page_first 58
_journal_page_last 64
_journal_volume 393
_journal_year 2012
_chemical_formula_moiety 'C40 H30 Co2 N4 O14 S'
_chemical_formula_sum 'C40 H30 Co2 N4 O14 S'
_chemical_formula_weight 940.60
_space_group_IT_number 41
_symmetry_cell_setting orthorhombic
_symmetry_space_group_name_Hall 'A 2 -2ab'
_symmetry_space_group_name_H-M 'A b a 2'
_atom_sites_solution_hydrogens geom
_atom_sites_solution_primary direct
_atom_sites_solution_secondary difmap
_cell_angle_alpha 90.00
_cell_angle_beta 90.00
_cell_angle_gamma 90.00
_cell_formula_units_Z 4
_cell_length_a 17.335(5)
_cell_length_b 26.819(7)
_cell_length_c 9.015(2)
_cell_measurement_reflns_used 1442
_cell_measurement_temperature 296(2)
_cell_measurement_theta_max 19.840
_cell_measurement_theta_min 2.648
_cell_volume 4191.1(19)
_computing_structure_refinement 'SHELXL-97 (Sheldrick, 1997)'
_computing_structure_solution 'SHELXS-97 (Sheldrick, 1990)'
_diffrn_ambient_temperature 296(2)
_diffrn_measured_fraction_theta_full 0.999
_diffrn_measured_fraction_theta_max 0.999
_diffrn_radiation_monochromator graphite
_diffrn_radiation_source 'fine-focus sealed tube'
_diffrn_radiation_type MoK\a
_diffrn_radiation_wavelength 0.71073
_diffrn_reflns_av_R_equivalents 0.0985
_diffrn_reflns_av_sigmaI/netI 0.0990
_diffrn_reflns_limit_h_max 14
_diffrn_reflns_limit_h_min -20
_diffrn_reflns_limit_k_max 32
_diffrn_reflns_limit_k_min -32
_diffrn_reflns_limit_l_max 10
_diffrn_reflns_limit_l_min -10
_diffrn_reflns_number 10164
_diffrn_reflns_theta_full 25.10
_diffrn_reflns_theta_max 25.10
_diffrn_reflns_theta_min 1.92
_exptl_absorpt_coefficient_mu 0.913
_exptl_absorpt_correction_T_max 0.8984
_exptl_absorpt_correction_T_min 0.8385
_exptl_absorpt_correction_type multi-scan
_exptl_absorpt_process_details sadabs
_exptl_crystal_colour noodle
_exptl_crystal_density_diffrn 1.491
_exptl_crystal_density_method 'not measured'
_exptl_crystal_description pink
_exptl_crystal_F_000 1920
_exptl_crystal_size_max 0.20
_exptl_crystal_size_mid 0.16
_exptl_crystal_size_min 0.12
_refine_diff_density_max 1.336
_refine_diff_density_min -0.825
_refine_diff_density_rms 0.245
_refine_ls_abs_structure_details 'Flack H D (1983), Acta Cryst. A39, 876-881'
_refine_ls_abs_structure_Flack 0.11(7)
_refine_ls_extinction_coef 0.0049(13)
_refine_ls_extinction_expression Fc^*^=kFc[1+0.001xFc^2^\l^3^/sin(2\q)]^-1/4^
_refine_ls_extinction_method SHELXL
_refine_ls_goodness_of_fit_ref 1.274
_refine_ls_hydrogen_treatment constr
_refine_ls_matrix_type full
_refine_ls_number_parameters 286
_refine_ls_number_reflns 3616
_refine_ls_number_restraints 112
_refine_ls_restrained_S_all 1.300
_refine_ls_R_factor_all 0.1423
_refine_ls_R_factor_gt 0.1175
_refine_ls_shift/su_max 0.037
_refine_ls_shift/su_mean 0.008
_refine_ls_structure_factor_coef Fsqd
_refine_ls_weighting_details 'calc w=1/[\s^2^(Fo^2^)+(0.2000P)^2^+0.0000P] where P=(Fo^2^+2Fc^2^)/3'
_refine_ls_weighting_scheme calc
_refine_ls_wR_factor_gt 0.3200
_refine_ls_wR_factor_ref 0.3482
_reflns_number_gt 2583
_reflns_number_total 3616
_reflns_threshold_expression >2sigma(I)
_cod_data_source_file ICA-2013-394-58-64-3.cif
_cod_data_source_block xb3802_0m
_cod_original_sg_symbol_H-M Aba2
_cod_database_code 1512689

loop_
_symmetry_equiv_pos_as_xyz
'x, y, z'
'-x, -y, z'
'-x+1/2, y, z+1/2'
'x+1/2, -y, z+1/2'
'x, y+1/2, z+1/2'
'-x, -y+1/2, z+1/2'
'-x+1/2, y+1/2, z+1'
'x+1/2, -y+1/2, z+1'

loop_
_atom_site_label
_atom_site_type_symbol
_atom_site_fract_x
_atom_site_fract_y
_atom_site_fract_z
_atom_site_U_iso_or_equiv
_atom_site_adp_type
_atom_site_occupancy
_atom_site_symmetry_multiplicity
_atom_site_calc_flag
_atom_site_refinement_flags
S1 S 0.5000 0.0000 0.1644(17) 0.109(3) Uani 1 2 d SU
Co1 Co 0.67318(8) 0.15891(4) 0.7189(15) 0.0416(6) Uani 1 1 d .
C18 C 0.7267(7) -0.2444(4) 0.7088(15) 0.088(3) Uani 1 1 d DU
H18 H 0.6861 -0.2669 0.6999 0.105 Uiso 1 1 calc R
C20 C 0.8394(9) -0.1764(5) 0.734(3) 0.106(4) Uani 1 1 d DU
H20 H 0.8806 -0.1545 0.7439 0.127 Uiso 1 1 calc R
C17 C 0.7101(9) -0.1943(4) 0.6987(7) 0.096(4) Uani 1 1 d DU
H17 H 0.6592 -0.1846 0.6830 0.116 Uiso 1 1 calc R
O1W O 0.6465(7) 0.1537(4) 0.9423(19) 0.059(3) Uani 1 1 d .
H1WA H 0.6464 0.1827 0.9800 0.089 Uiso 1 1 d R
H1WB H 0.6020 0.1407 0.9521 0.089 Uiso 1 1 d R
O1 O 0.6935(6) 0.1635(3) 0.4860(19) 0.044(2) Uani 1 1 d .
O2 O 0.7099(5) 0.1404(3) 0.2545(18) 0.054(3) Uani 1 1 d .
O2W O 0.0429(13) 0.1290(9) 0.393(4) 0.085(7) Uani 0.50 1 d P
O3 O 0.5578(6) 0.1772(4) 0.6832(19) 0.061(2) Uani 1 1 d .
O3W O 0.0333(9) 0.3014(7) 0.126(3) 0.062(5) Uani 0.50 1 d P
O4 O 0.5128(10) 0.2163(6) 0.480(3) 0.125(6) Uani 1 1 d .
O5 O 0.4324(10) 0.0082(7) 0.088(3) 0.121(5) Uani 1 1 d U
N1 N 0.6641(6) 0.0766(4) 0.691(2) 0.055(3) Uani 1 1 d .
N2 N 0.7980(5) -0.2630(3) 0.731(2) 0.070(3) Uani 1 1 d DU
C16 C 0.7660(7) -0.1578(4) 0.7110(18) 0.093(4) Uani 1 1 d DU
C10 C 0.6209(9) -0.0032(5) 0.764(2) 0.069(5) Uani 1 1 d .
H10A H 0.5821 -0.0219 0.8087 0.083 Uiso 1 1 calc R
C11 C 0.6808(7) -0.0264(4) 0.703(3) 0.055(3) Uani 1 1 d .
C14 C 0.6911(8) -0.0806(4) 0.711(2) 0.056(3) Uani 1 1 d .
H14A H 0.6498 -0.0988 0.7483 0.068 Uiso 1 1 calc R
C1 C 0.6724(7) 0.1419(5) 0.372(2) 0.041(3) Uani 1 1 d .
C9 C 0.6156(8) 0.0482(5) 0.763(2) 0.055(3) Uani 1 1 d .
H9A H 0.5757 0.0632 0.8155 0.067 Uiso 1 1 calc R
C12 C 0.7304(9) 0.0038(5) 0.611(2) 0.063(4) Uani 1 1 d .
H12A H 0.7681 -0.0105 0.5509 0.076 Uiso 1 1 calc R
C13 C 0.7197(8) 0.0542(5) 0.614(2) 0.059(4) Uani 1 1 d .
H13A H 0.7534 0.0740 0.5601 0.071 Uiso 1 1 calc R
C2 C 0.5932(8) 0.1160(5) 0.372(2) 0.057(3) Uani 1 1 d U
C8 C 0.5368(9) 0.1806(8) 0.547(3) 0.080(6) Uani 1 1 d .
C6 C 0.5142(10) 0.0500(7) 0.284(2) 0.080(4) Uani 1 1 d U
C15 C 0.7512(9) -0.1054(5) 0.672(3) 0.069(4) Uani 1 1 d .
H15A H 0.7882 -0.0890 0.6159 0.082 Uiso 1 1 calc R
C3 C 0.5340(9) 0.1319(7) 0.460(2) 0.073(4) Uani 1 1 d U
C7 C 0.5826(9) 0.0748(6) 0.277(2) 0.069(4) Uani 1 1 d U
H7 H 0.6212 0.0648 0.2119 0.083 Uiso 1 1 calc R
C4 C 0.4622(12) 0.1075(10) 0.452(3) 0.101(5) Uani 1 1 d U
H4 H 0.4197 0.1204 0.5021 0.121 Uiso 1 1 calc R
C5 C 0.4554(13) 0.0652(9) 0.372(3) 0.102(5) Uani 1 1 d U
H5 H 0.4103 0.0465 0.3767 0.122 Uiso 1 1 calc R
C19 C 0.8524(9) -0.2273(4) 0.744(3) 0.096(4) Uani 1 1 d DU
H19 H 0.9028 -0.2377 0.7601 0.115 Uiso 1 1 calc R

loop_
_atom_site_aniso_label
_atom_site_aniso_U_11
_atom_site_aniso_U_22
_atom_site_aniso_U_33
_atom_site_aniso_U_23
_atom_site_aniso_U_13
_atom_site_aniso_U_12
S1 0.145(6) 0.129(6) 0.055(3) 0.000 0.000 -0.095(5)
Co1 0.0413(8) 0.0295(8) 0.0541(10) -0.0007(8) -0.0009(9) 0.0018(5)
C18 0.078(5) 0.056(5) 0.128(7) -0.003(6) -0.008(6) 0.005(4)
C20 0.095(6) 0.058(5) 0.164(10) -0.009(8) -0.012(9) -0.003(5)
C17 0.092(6) 0.049(5) 0.148(9) 0.004(8) -0.009(8) 0.005(5)
O1W 0.060(5) 0.064(6) 0.054(7) -0.003(4) -0.010(6) -0.004(5)
O1 0.050(4) 0.036(4) 0.046(5) 0.009(4) 0.007(4) -0.004(3)
O2 0.049(4) 0.048(5) 0.066(7) -0.011(5) -0.012(5) -0.010(4)
O2W 0.060(13) 0.085(16) 0.11(2) -0.020(15) -0.007(13) 0.024(12)
O3 0.061(5) 0.069(6) 0.053(7) -0.001(5) 0.005(4) 0.008(4)
O3W 0.042(8) 0.048(10) 0.098(15) 0.002(10) 0.007(9) -0.037(8)
O4 0.138(13) 0.109(11) 0.128(13) 0.018(10) -0.028(11) 0.057(10)
O5 0.121(6) 0.120(6) 0.120(6) 0.0003(11) -0.0003(11) -0.0010(11)
N1 0.055(6) 0.038(5) 0.071(10) 0.011(6) 0.003(5) -0.003(4)
N2 0.065(5) 0.033(4) 0.114(7) -0.010(6) -0.007(7) 0.005(3)
C16 0.089(7) 0.042(5) 0.148(10) -0.018(7) -0.007(9) 0.003(4)
C10 0.085(10) 0.041(7) 0.082(12) 0.008(7) 0.035(9) -0.011(7)
C11 0.055(6) 0.032(5) 0.079(10) 0.002(8) 0.002(7) -0.011(5)
C14 0.078(7) 0.022(5) 0.069(9) -0.011(8) 0.009(9) -0.005(5)
C1 0.046(7) 0.041(6) 0.034(7) 0.005(5) 0.006(6) 0.001(5)
C9 0.075(8) 0.037(6) 0.055(8) 0.011(5) 0.002(6) 0.003(6)
C12 0.080(9) 0.033(6) 0.077(11) 0.024(7) 0.022(8) -0.002(6)
C13 0.070(8) 0.030(6) 0.077(10) 0.009(6) 0.025(8) 0.008(6)
C2 0.042(6) 0.069(8) 0.060(7) 0.011(7) -0.013(6) -0.016(6)
C8 0.053(8) 0.088(13) 0.100(16) -0.042(12) 0.024(9) -0.003(9)
C6 0.087(9) 0.096(10) 0.056(8) 0.003(7) -0.002(7) -0.052(8)
C15 0.074(8) 0.037(6) 0.095(13) -0.001(7) 0.004(8) 0.003(7)
C3 0.051(7) 0.102(10) 0.067(9) -0.021(8) -0.002(7) -0.025(7)
C7 0.069(8) 0.081(9) 0.058(8) 0.006(7) 0.003(6) -0.029(7)
C4 0.081(9) 0.144(13) 0.078(10) -0.013(10) 0.008(8) -0.036(10)
C5 0.100(11) 0.134(12) 0.072(10) -0.003(10) -0.006(9) -0.059(10)
C19 0.084(6) 0.051(5) 0.151(9) -0.009(7) -0.015(8) -0.001(5)

loop_
_atom_type_symbol
_atom_type_description
_atom_type_scat_dispersion_real
_atom_type_scat_dispersion_imag
_atom_type_scat_source
C C 0.0033 0.0016 'International Tables Vol C Tables 4.2.6.8 and 6.1.1.4'
H H 0.0000 0.0000 'International Tables Vol C Tables 4.2.6.8 and 6.1.1.4'
Co Co 0.3494 0.9721 'International Tables Vol C Tables 4.2.6.8 and 6.1.1.4'
N N 0.0061 0.0033 'International Tables Vol C Tables 4.2.6.8 and 6.1.1.4'
O O 0.0106 0.0060 'International Tables Vol C Tables 4.2.6.8 and 6.1.1.4'
S S 0.1246 0.1234 'International Tables Vol C Tables 4.2.6.8 and 6.1.1.4'

loop_
_geom_angle_atom_site_label_1
_geom_angle_atom_site_label_2
_geom_angle_atom_site_label_3
_geom_angle
_geom_angle_site_symmetry_1
_geom_angle_site_symmetry_3
O5 S1 O5 120.1(16) . 2_655
O5 S1 C6 107.8(10) . .
O5 S1 C6 108.2(10) 2_655 .
O5 S1 C6 108.2(10) . 2_655
O5 S1 C6 107.8(10) 2_655 2_655
C6 S1 C6 103.5(12) . 2_655
O1W Co1 O3 87.2(4) . .
O1W Co1 O2 92.9(4) . 3_655
O3 Co1 O2 179.9(5) . 3_655
O1W Co1 O1 176.5(5) . .
O3 Co1 O1 89.6(4) . .
O2 Co1 O1 90.3(4) 3_655 .
O1W Co1 N2 94.0(5) . 7_654
O3 Co1 N2 90.1(4) . 7_654
O2 Co1 N2 89.9(4) 3_655 7_654
O1 Co1 N2 87.4(5) . 7_654
O1W Co1 N1 91.6(4) . .
O3 Co1 N1 98.5(4) . .
O2 Co1 N1 81.5(4) 3_655 .
O1 Co1 N1 87.5(4) . .
N2 Co1 N1 170.0(4) 7_654 .
N2 C18 C17 124.2(12) . .
N2 C18 H18 117.9 . .
C17 C18 H18 117.9 . .
C16 C20 C19 120.9(14) . .
C16 C20 H20 119.5 . .
C19 C20 H20 119.5 . .
C16 C17 C18 122.6(13) . .
C16 C17 H17 118.7 . .
C18 C17 H17 118.7 . .
Co1 O1W H1WA 109.1 . .
Co1 O1W H1WB 109.3 . .
H1WA O1W H1WB 109.5 . .
C1 O1 Co1 138.1(8) . .
C1 O2 Co1 128.6(8) . 3_654
C8 O3 Co1 115.9(9) . .
C9 N1 C13 117.4(11) . .
C9 N1 Co1 124.5(9) . .
C13 N1 Co1 117.2(8) . .
C18 N2 C19 113.2(11) . .
C18 N2 Co1 124.3(7) . 7_644
C19 N2 Co1 122.1(8) . 7_644
C20 C16 C17 113.7(12) . .
C20 C16 C15 122.8(11) . .
C17 C16 C15 122.4(12) . .
C11 C10 C9 120.9(12) . .
C11 C10 H10A 119.6 . .
C9 C10 H10A 119.5 . .
C10 C11 C12 116.3(12) . .
C10 C11 C14 122.4(13) . .
C12 C11 C14 120.9(13) . .
C15 C14 C11 126.7(13) . .
C15 C14 H14A 116.6 . .
C11 C14 H14A 116.6 . .
O2 C1 O1 124.7(11) . .
O2 C1 C2 116.9(12) . .
O1 C1 C2 118.3(11) . .
N1 C9 C10 122.9(13) . .
N1 C9 H9A 118.6 . .
C10 C9 H9A 118.6 . .
C13 C12 C11 117.4(13) . .
C13 C12 H12A 121.3 . .
C11 C12 H12A 121.3 . .
N1 C13 C12 124.1(12) . .
N1 C13 H13A 118.0 . .
C12 C13 H13A 117.9 . .
C3 C2 C7 119.9(13) . .
C3 C2 C1 122.1(13) . .
C7 C2 C1 118.0(14) . .
O4 C8 O3 129.4(18) . .
O4 C8 C3 114(2) . .
O3 C8 C3 116(2) . .
C5 C6 C7 122.4(17) . .
C5 C6 S1 119.2(13) . .
C7 C6 S1 118.2(15) . .
C14 C15 C16 124.9(15) . .
C14 C15 H15A 117.5 . .
C16 C15 H15A 117.5 . .
C2 C3 C4 119.4(16) . .
C2 C3 C8 122.9(13) . .
C4 C3 C8 116.9(16) . .
C6 C7 C2 118.0(16) . .
C6 C7 H7 121.0 . .
C2 C7 H7 121.0 . .
C5 C4 C3 120(2) . .
C5 C4 H4 120.2 . .
C3 C4 H4 120.2 . .
C4 C5 C6 120.1(18) . .
C4 C5 H5 120.0 . .
C6 C5 H5 120.0 . .
N2 C19 C20 125.4(14) . .
N2 C19 H19 117.3 . .
C20 C19 H19 117.3 . .

loop_
_geom_bond_atom_site_label_1
_geom_bond_atom_site_label_2
_geom_bond_distance
_geom_bond_site_symmetry_2
S1 O5 1.376(18) .
S1 O5 1.376(18) 2_655
S1 C6 1.736(19) .
S1 C6 1.736(19) 2_655
Co1 O1W 2.072(11) .
Co1 O3 2.085(10) .
Co1 O2 2.111(9) 3_655
Co1 O1 2.133(10) .
Co1 N2 2.157(9) 7_654
Co1 N1 2.226(10) .
C18 N2 1.346(9) .
C18 C17 1.378(10) .
C18 H18 0.9300 .
C20 C16 1.382(10) .
C20 C19 1.386(10) .
C20 H20 0.9300 .
C17 C16 1.381(10) .
C17 H17 0.9300 .
O1W H1WA 0.8500 .
O1W H1WB 0.8500 .
O1 C1 1.236(17) .
O2 C1 1.242(16) .
O2 Co1 2.111(9) 3_654
O3 C8 1.28(3) .
O4 C8 1.21(3) .
N1 C9 1.308(17) .
N1 C13 1.330(18) .
N2 C19 1.348(9) .
N2 Co1 2.157(9) 7_644
C16 C15 1.471(19) .
C10 C11 1.33(2) .
C10 C9 1.38(2) .
C10 H10A 0.9300 .
C11 C12 1.44(2) .
C11 C14 1.466(15) .
C14 C15 1.286(19) .
C14 H14A 0.9300 .
C1 C2 1.539(18) .
C9 H9A 0.9300 .
C12 C13 1.364(19) .
C12 H12A 0.9300 .
C13 H13A 0.9300 .
C2 C3 1.36(2) .
C2 C7 1.41(2) .
C8 C3 1.52(3) .
C6 C5 1.35(3) .
C6 C7 1.36(2) .
C15 H15A 0.9300 .
C3 C4 1.41(2) .
C7 H7 0.9300 .
C4 C5 1.35(3) .
C4 H4 0.9300 .
C5 H5 0.9300 .
C19 H19 0.9300 .
